data_2016845
loop_
_publ_author_name
'Che, Guang-Bo'
'Wang, Jian'
'Liu, Chun-Bo'
'Li, Xiu-Ying'
'Liu, Bo'

_publ_section_title
;
 A one-dimensional chain structure based on unusual tetranuclear
 manganese(II) clusters
;
_journal_coeditor_code SK3265
_journal_issue 11
_journal_name_full 'Acta Crystallographica Section C'
_journal_page_first m362
_journal_page_last m364
_journal_paper_doi 10.1107/S0108270108031272
_journal_volume 64
_journal_year 2008
_chemical_formula_iupac '[Mn2 (C14 H8 O4)2 (C18 H10 N4)]'
_chemical_formula_moiety 'C46 H26 Mn2 N4 O8'
_chemical_formula_sum 'C46 H26 Mn2 N4 O8'
_chemical_formula_weight 872.59
_chemical_name_systematic
;
poly[(\m~4~-biphenyl-2,2'-dicarboxylato)(dipyrido[3,2-a:2',3'-
c]phenazine)manganese(II)]
;
_space_group_IT_number 2
_symmetry_cell_setting triclinic
_symmetry_space_group_name_Hall '-P 1'
_symmetry_space_group_name_H-M 'P -1'
_atom_sites_solution_hydrogens geom
_atom_sites_solution_primary direct
_atom_sites_solution_secondary difmap
_audit_creation_method SHELXL-97
_cell_angle_alpha 62.13(3)
_cell_angle_beta 70.55(2)
_cell_angle_gamma 82.24(3)
_cell_formula_units_Z 2
_cell_length_a 11.993(2)
_cell_length_b 13.516(3)
_cell_length_c 14.196(3)
_cell_measurement_reflns_used 12518
_cell_measurement_temperature 293(2)
_cell_measurement_theta_max 27.48
_cell_measurement_theta_min 3.01
_cell_volume 1917.6(9)
_computing_cell_refinement 'PROCESS-AUTO (Rigaku, 1998)'
_computing_data_collection 'PROCESS-AUTO (Rigaku, 1998)'
_computing_data_reduction 'PROCESS-AUTO (Rigaku, 1998)'
_computing_molecular_graphics 'SHELXTL-Plus (Sheldrick, 2008)'
_computing_publication_material 'SHELXL97 (Sheldrick, 2008)'
_computing_structure_refinement 'SHELXL97 (Sheldrick, 2008)'
_computing_structure_solution 'SHELXS97 (Sheldrick, 2008)'
_diffrn_ambient_temperature 293(2)
_diffrn_detector_area_resol_mean 10.0
_diffrn_measured_fraction_theta_full 0.996
_diffrn_measured_fraction_theta_max 0.984
_diffrn_measurement_device_type 'Rigaku R-AXIS RAPID'
_diffrn_measurement_method '\w scan'
_diffrn_radiation_monochromator graphite
_diffrn_radiation_source 'rotating anode'
_diffrn_radiation_type MoK\a
_diffrn_radiation_wavelength 0.71073
_diffrn_reflns_av_R_equivalents 0.0637
_diffrn_reflns_av_sigmaI/netI 0.0908
_diffrn_reflns_limit_h_max 15
_diffrn_reflns_limit_h_min -15
_diffrn_reflns_limit_k_max 17
_diffrn_reflns_limit_k_min -17
_diffrn_reflns_limit_l_max 17
_diffrn_reflns_limit_l_min -18
_diffrn_reflns_number 18726
_diffrn_reflns_theta_full 25.00
_diffrn_reflns_theta_max 27.48
_diffrn_reflns_theta_min 3.05
_diffrn_standards_decay_% 0
_diffrn_standards_interval_count 0
_diffrn_standards_number 0
_exptl_absorpt_coefficient_mu 0.722
_exptl_absorpt_correction_T_max 0.856
_exptl_absorpt_correction_T_min 0.794
_exptl_absorpt_correction_type multi-scan
_exptl_absorpt_process_details '(ABSCOR; Higashi, 1995)'
_exptl_crystal_colour 'pale yellow'
_exptl_crystal_density_diffrn 1.511
_exptl_crystal_density_method 'not measured'
_exptl_crystal_description block
_exptl_crystal_F_000 888
_exptl_crystal_size_max 0.31
_exptl_crystal_size_mid 0.24
_exptl_crystal_size_min 0.21
_refine_diff_density_max 0.490
_refine_diff_density_min -0.369
_refine_ls_extinction_method none
_refine_ls_goodness_of_fit_ref 1.033
_refine_ls_hydrogen_treatment constr
_refine_ls_matrix_type full
_refine_ls_number_parameters 541
_refine_ls_number_reflns 8667
_refine_ls_number_restraints 0
_refine_ls_restrained_S_all 1.033
_refine_ls_R_factor_all 0.1040
_refine_ls_R_factor_gt 0.0562
_refine_ls_shift/su_max 0.000
_refine_ls_shift/su_mean 0.000
_refine_ls_structure_factor_coef Fsqd
_refine_ls_weighting_details 'calc w=1/[\s^2^(Fo^2^)+(0.0616P)^2^+0.0000P] where P=(Fo^2^+2Fc^2^)/3'
_refine_ls_weighting_scheme calc
_refine_ls_wR_factor_gt 0.1219
_refine_ls_wR_factor_ref 0.1419
_reflns_number_gt 5367
_reflns_number_total 8667
_reflns_threshold_expression I>2\s(I)
_cod_data_source_file sk3265.cif
_cod_data_source_block I
_cod_database_code 2016845
_cod_database_fobs_code 2016845

loop_
_symmetry_equiv_pos_as_xyz
'x, y, z'
'-x, -y, -z'

loop_
_atom_site_type_symbol
_atom_site_label
_atom_site_fract_x
_atom_site_fract_y
_atom_site_fract_z
_atom_site_U_iso_or_equiv
_atom_site_adp_type
_atom_site_calc_flag
_atom_site_refinement_flags
_atom_site_occupancy
C C1 0.2115(4) 0.9126(3) 0.1131(3) 0.0519(11) Uani d . 1
H H1 0.1713 0.8438 0.1545 0.062 Uiso calc R 1
C C2 0.3123(5) 0.9251(4) 0.0251(4) 0.0704(15) Uani d . 1
H H2 0.3391 0.8657 0.0082 0.084 Uiso calc R 1
C C3 0.3725(4) 1.0262(3) -0.0373(4) 0.0610(13) Uani d . 1
H H3 0.4404 1.0362 -0.0972 0.073 Uiso calc R 1
C C4 0.3305(4) 1.1138(3) -0.0097(3) 0.0408(9) Uani d . 1
C C5 0.3895(3) 1.2233(3) -0.0724(3) 0.0360(8) Uani d . 1
C C6 0.5425(4) 1.3394(3) -0.2102(3) 0.0438(9) Uani d . 1
C C7 0.6465(4) 1.3597(4) -0.3023(4) 0.0549(11) Uani d . 1
H H7 0.6798 1.3018 -0.3197 0.066 Uiso calc R 1
C C8 0.6978(4) 1.4640(4) -0.3652(4) 0.0586(12) Uani d . 1
H H8 0.7656 1.4776 -0.4261 0.070 Uiso calc R 1
C C9 0.6482(4) 1.5509(4) -0.3380(4) 0.0608(12) Uani d . 1
H H9 0.6845 1.6216 -0.3816 0.073 Uiso calc R 1
C C10 0.5489(4) 1.5358(3) -0.2501(4) 0.0558(11) Uani d . 1
H H10 0.5188 1.5947 -0.2331 0.067 Uiso calc R 1
C C11 0.4920(4) 1.4282(3) -0.1848(3) 0.0418(9) Uani d . 1
C C12 0.3380(3) 1.3124(3) -0.0450(3) 0.0378(8) Uani d . 1
C C13 0.2292(3) 1.2902(3) 0.0483(3) 0.0375(8) Uani d . 1
C C14 0.1732(4) 1.3732(3) 0.0803(4) 0.0567(12) Uani d . 1
H H14 0.2024 1.4466 0.0389 0.068 Uiso calc R 1
C C15 0.0755(5) 1.3446(3) 0.1730(4) 0.0700(15) Uani d . 1
H H15 0.0389 1.3980 0.1964 0.084 Uiso calc R 1
C C16 0.0318(4) 1.2355(3) 0.2315(4) 0.0593(12) Uani d . 1
H H16 -0.0344 1.2171 0.2945 0.071 Uiso calc R 1
C C17 0.1773(3) 1.1821(3) 0.1111(3) 0.0354(8) Uani d . 1
C C18 0.2282(3) 1.0937(3) 0.0801(3) 0.0336(8) Uani d . 1
C C19 0.1722(3) 0.8227(3) 0.4431(3) 0.0347(8) Uani d . 1
C C20 0.2411(3) 0.8073(3) 0.5195(3) 0.0369(8) Uani d . 1
C C21 0.2360(4) 0.7028(3) 0.6101(4) 0.0496(10) Uani d . 1
H H21 0.1981 0.6434 0.6162 0.060 Uiso calc R 1
C C22 0.2860(5) 0.6848(4) 0.6921(4) 0.0699(15) Uani d . 1
H H22 0.2831 0.6141 0.7518 0.084 Uiso calc R 1
C C23 0.3401(5) 0.7745(4) 0.6825(5) 0.0761(16) Uani d . 1
H H23 0.3712 0.7648 0.7381 0.091 Uiso calc R 1
C C24 0.3486(4) 0.8780(3) 0.5918(4) 0.0608(13) Uani d . 1
H H24 0.3871 0.9367 0.5863 0.073 Uiso calc R 1
C C25 0.3009(3) 0.8967(3) 0.5082(3) 0.0386(9) Uani d . 1
C C26 0.3284(3) 1.0066(3) 0.4047(3) 0.0394(9) Uani d . 1
C C27 0.4237(4) 1.0080(4) 0.3157(4) 0.0605(13) Uani d . 1
H H27 0.4609 0.9414 0.3212 0.073 Uiso calc R 1
C C28 0.4643(5) 1.1057(4) 0.2194(4) 0.0704(15) Uani d . 1
H H28 0.5283 1.1042 0.1610 0.084 Uiso calc R 1
C C29 0.4117(4) 1.2045(4) 0.2089(3) 0.0570(12) Uani d . 1
H H29 0.4395 1.2704 0.1437 0.068 Uiso calc R 1
C C30 0.3169(4) 1.2062(3) 0.2956(3) 0.0439(9) Uani d . 1
H H30 0.2803 1.2735 0.2883 0.053 Uiso calc R 1
C C31 0.2751(3) 1.1080(3) 0.3946(3) 0.0347(8) Uani d . 1
C C32 0.1700(3) 1.1174(3) 0.4848(3) 0.0348(8) Uani d . 1
C C33 -0.0088(3) 0.4637(3) 0.6570(3) 0.0335(8) Uani d . 1
C C34 -0.0368(4) 0.3832(3) 0.7796(3) 0.0392(9) Uani d . 1
C C35 -0.1456(4) 0.3886(3) 0.8525(3) 0.0511(11) Uani d . 1
H H35 -0.1972 0.4449 0.8258 0.061 Uiso calc R 1
C C36 -0.1782(5) 0.3113(4) 0.9642(3) 0.0667(15) Uani d . 1
H H36 -0.2513 0.3156 1.0124 0.080 Uiso calc R 1
C C37 -0.1011(6) 0.2273(4) 1.0039(4) 0.0760(17) Uani d . 1
H H37 -0.1234 0.1742 1.0787 0.091 Uiso calc R 1
C C38 0.0073(5) 0.2221(3) 0.9336(4) 0.0623(14) Uani d . 1
H H38 0.0580 0.1653 0.9613 0.075 Uiso calc R 1
C C39 0.0435(4) 0.3014(3) 0.8201(3) 0.0461(10) Uani d . 1
C C40 0.1657(4) 0.2989(3) 0.7485(4) 0.0489(11) Uani d . 1
C C41 0.2042(4) 0.2157(3) 0.7143(4) 0.0482(10) Uani d . 1
C C42 0.3201(4) 0.2147(4) 0.6504(4) 0.0644(13) Uani d . 1
H H42 0.3443 0.1567 0.6307 0.077 Uiso calc R 1
C C43 0.4002(5) 0.2987(5) 0.6154(5) 0.0793(16) Uani d . 1
H H43 0.4777 0.2981 0.5720 0.095 Uiso calc R 1
C C44 0.3628(6) 0.3837(4) 0.6463(5) 0.0782(17) Uani d . 1
H H44 0.4152 0.4419 0.6215 0.094 Uiso calc R 1
C C45 0.2492(5) 0.3831(4) 0.7132(4) 0.0645(14) Uani d . 1
H H45 0.2269 0.4394 0.7355 0.077 Uiso calc R 1
C C46 0.1165(4) 0.1338(3) 0.7329(3) 0.0415(9) Uani d . 1
N N1 0.1692(3) 0.9938(2) 0.1415(2) 0.0371(7) Uani d . 1
N N2 0.0801(3) 1.1554(2) 0.2020(2) 0.0403(7) Uani d . 1
N N3 0.4899(3) 1.2368(3) -0.1534(3) 0.0452(8) Uani d . 1
N N4 0.3902(3) 1.4130(2) -0.0999(3) 0.0415(7) Uani d . 1
O O1 0.1483(3) 0.9199(2) 0.3819(2) 0.0476(7) Uani d . 1
O O2 0.1375(2) 0.7352(2) 0.4484(2) 0.0472(7) Uani d . 1
O O3 0.1163(2) 1.0299(2) 0.5649(2) 0.0443(7) Uani d . 1
O O4 0.1450(3) 1.2154(2) 0.4722(2) 0.0595(8) Uani d . 1
O O5 0.0516(2) 0.42984(18) 0.58657(19) 0.0354(6) Uani d . 1
O O6 -0.0497(3) 0.56015(18) 0.63170(19) 0.0442(7) Uani d . 1
O O7 0.0259(2) 0.17585(18) 0.6986(2) 0.0377(6) Uani d . 1
O O8 0.1325(3) 0.0316(2) 0.7726(2) 0.0574(8) Uani d . 1
Mn Mn1 0.02386(5) 0.97654(4) 0.29630(4) 0.03096(15) Uani d . 1
Mn Mn2 -0.02680(5) 0.68565(4) 0.46455(4) 0.02955(14) Uani d . 1

loop_
_atom_site_aniso_label
_atom_site_aniso_U_11
_atom_site_aniso_U_22
_atom_site_aniso_U_33
_atom_site_aniso_U_12
_atom_site_aniso_U_13
_atom_site_aniso_U_23
C1 0.058(3) 0.034(2) 0.053(2) -0.0085(19) 0.005(2) -0.024(2)
C2 0.079(4) 0.043(2) 0.076(3) -0.014(2) 0.020(3) -0.042(3)
C3 0.064(3) 0.046(2) 0.060(3) -0.009(2) 0.016(2) -0.034(2)
C4 0.041(2) 0.0358(18) 0.038(2) -0.0055(17) 0.0019(17) -0.0181(17)
C5 0.037(2) 0.0328(18) 0.0341(18) -0.0033(16) -0.0041(16) -0.0153(16)
C6 0.036(2) 0.043(2) 0.046(2) -0.0100(18) -0.0044(19) -0.0182(19)
C7 0.043(3) 0.055(2) 0.054(3) -0.009(2) 0.005(2) -0.025(2)
C8 0.046(3) 0.062(3) 0.051(3) -0.021(2) 0.006(2) -0.020(2)
C9 0.050(3) 0.052(3) 0.058(3) -0.021(2) 0.001(2) -0.013(2)
C10 0.052(3) 0.043(2) 0.057(3) -0.018(2) 0.001(2) -0.017(2)
C11 0.040(2) 0.0360(19) 0.041(2) -0.0078(17) -0.0046(18) -0.0133(18)
C12 0.039(2) 0.0326(18) 0.0347(19) -0.0061(16) -0.0049(17) -0.0121(16)
C13 0.039(2) 0.0292(17) 0.0368(19) -0.0033(16) -0.0016(17) -0.0147(16)
C14 0.059(3) 0.0314(19) 0.065(3) -0.0066(19) 0.006(2) -0.025(2)
C15 0.071(4) 0.040(2) 0.073(3) -0.006(2) 0.020(3) -0.032(2)
C16 0.056(3) 0.048(2) 0.060(3) -0.004(2) 0.013(2) -0.033(2)
C17 0.037(2) 0.0290(17) 0.0339(19) -0.0029(15) -0.0033(17) -0.0135(16)
C18 0.037(2) 0.0288(16) 0.0299(17) -0.0048(15) -0.0041(16) -0.0120(15)
C19 0.029(2) 0.0348(18) 0.0368(19) -0.0036(15) -0.0013(16) -0.0181(17)
C20 0.029(2) 0.0353(18) 0.048(2) 0.0035(16) -0.0098(17) -0.0219(18)
C21 0.054(3) 0.0318(19) 0.064(3) 0.0057(19) -0.025(2) -0.019(2)
C22 0.089(4) 0.038(2) 0.085(4) 0.010(3) -0.055(3) -0.014(2)
C23 0.099(5) 0.062(3) 0.092(4) 0.011(3) -0.069(4) -0.030(3)
C24 0.071(4) 0.043(2) 0.089(3) 0.005(2) -0.051(3) -0.030(2)
C25 0.033(2) 0.0342(18) 0.055(2) 0.0054(16) -0.0142(19) -0.0258(18)
C26 0.034(2) 0.0406(19) 0.052(2) -0.0028(17) -0.0078(18) -0.0303(19)
C27 0.050(3) 0.053(3) 0.077(3) -0.004(2) 0.006(2) -0.044(3)
C28 0.061(3) 0.079(3) 0.066(3) -0.021(3) 0.023(3) -0.051(3)
C29 0.064(3) 0.060(3) 0.041(2) -0.030(2) 0.007(2) -0.025(2)
C30 0.051(3) 0.0345(19) 0.038(2) -0.0118(18) -0.0032(19) -0.0139(17)
C31 0.035(2) 0.0327(17) 0.0386(19) -0.0023(15) -0.0076(17) -0.0195(16)
C32 0.031(2) 0.0305(17) 0.0392(19) 0.0063(15) -0.0065(17) -0.0171(16)
C33 0.046(2) 0.0228(16) 0.0310(18) -0.0047(15) -0.0146(17) -0.0079(15)
C34 0.063(3) 0.0221(16) 0.0311(18) -0.0014(17) -0.0168(19) -0.0087(15)
C35 0.078(4) 0.036(2) 0.032(2) -0.002(2) -0.009(2) -0.0133(18)
C36 0.103(5) 0.045(2) 0.036(2) -0.010(3) -0.004(3) -0.015(2)
C37 0.130(6) 0.054(3) 0.033(2) -0.021(3) -0.019(3) -0.009(2)
C38 0.106(5) 0.031(2) 0.049(3) 0.001(2) -0.046(3) -0.003(2)
C39 0.073(3) 0.0280(18) 0.045(2) -0.0029(19) -0.032(2) -0.0119(17)
C40 0.065(3) 0.0293(18) 0.059(3) 0.0014(19) -0.043(3) -0.0097(19)
C41 0.047(3) 0.036(2) 0.061(3) 0.0004(19) -0.029(2) -0.013(2)
C42 0.051(3) 0.051(3) 0.094(4) 0.010(2) -0.037(3) -0.027(3)
C43 0.047(3) 0.077(4) 0.100(4) -0.008(3) -0.028(3) -0.022(3)
C44 0.073(4) 0.047(3) 0.107(4) -0.015(3) -0.053(4) -0.008(3)
C45 0.078(4) 0.043(2) 0.085(4) -0.007(2) -0.054(3) -0.018(2)
C46 0.054(3) 0.0271(17) 0.040(2) 0.0005(17) -0.017(2) -0.0106(16)
N1 0.040(2) 0.0265(14) 0.0372(16) -0.0057(13) 0.0004(14) -0.0149(13)
N2 0.041(2) 0.0369(16) 0.0363(16) -0.0066(14) 0.0042(15) -0.0199(15)
N3 0.040(2) 0.0405(17) 0.0452(19) -0.0063(15) 0.0015(16) -0.0195(16)
N4 0.043(2) 0.0318(15) 0.0386(17) -0.0086(14) -0.0008(15) -0.0125(14)
O1 0.0525(19) 0.0403(15) 0.0495(16) -0.0068(13) -0.0221(15) -0.0137(13)
O2 0.0416(18) 0.0413(14) 0.0688(19) -0.0002(12) -0.0194(15) -0.0311(15)
O3 0.0435(18) 0.0322(13) 0.0432(15) -0.0061(12) 0.0051(13) -0.0164(12)
O4 0.066(2) 0.0303(13) 0.0498(17) 0.0079(14) 0.0115(15) -0.0134(13)
O5 0.0457(17) 0.0257(11) 0.0321(12) -0.0003(11) -0.0113(12) -0.0112(11)
O6 0.072(2) 0.0222(12) 0.0296(13) 0.0026(12) -0.0114(13) -0.0078(11)
O7 0.0451(17) 0.0260(12) 0.0386(13) -0.0052(11) -0.0162(13) -0.0081(11)
O8 0.072(2) 0.0270(13) 0.0668(19) 0.0025(14) -0.0300(18) -0.0104(13)
Mn1 0.0346(3) 0.0224(2) 0.0266(3) -0.0066(2) -0.0010(2) -0.0075(2)
Mn2 0.0325(3) 0.0206(2) 0.0300(3) -0.0013(2) -0.0053(2) -0.0095(2)

loop_
_atom_type_symbol
_atom_type_description
_atom_type_scat_dispersion_real
_atom_type_scat_dispersion_imag
_atom_type_scat_source
C C 0.0033 0.0016 'International Tables Vol C Tables 4.2.6.8 and 6.1.1.4'
H H 0.0000 0.0000 'International Tables Vol C Tables 4.2.6.8 and 6.1.1.4'
N N 0.0061 0.0033 'International Tables Vol C Tables 4.2.6.8 and 6.1.1.4'
O O 0.0106 0.0060 'International Tables Vol C Tables 4.2.6.8 and 6.1.1.4'
Mn Mn 0.3368 0.7283 'International Tables Vol C Tables 4.2.6.8 and 6.1.1.4'

loop_
_geom_angle_atom_site_label_1
_geom_angle_atom_site_label_2
_geom_angle_atom_site_label_3
_geom_angle_site_symmetry_1
_geom_angle_site_symmetry_3
_geom_angle
_geom_angle_publ_flag
N1 C1 C2 . . 123.2(4) ?
N1 C1 H1 . . 118.4 ?
C2 C1 H1 . . 118.4 ?
C3 C2 C1 . . 119.3(4) ?
C3 C2 H2 . . 120.4 ?
C1 C2 H2 . . 120.4 ?
C2 C3 C4 . . 119.1(4) ?
C2 C3 H3 . . 120.4 ?
C4 C3 H3 . . 120.4 ?
C18 C4 C3 . . 117.7(3) ?
C18 C4 C5 . . 120.3(3) ?
C3 C4 C5 . . 122.1(4) ?
N3 C5 C12 . . 122.3(3) ?
N3 C5 C4 . . 118.1(3) ?
C12 C5 C4 . . 119.6(3) ?
N3 C6 C11 . . 121.6(4) ?
N3 C6 C7 . . 118.7(3) ?
C11 C6 C7 . . 119.6(4) ?
C8 C7 C6 . . 120.1(4) ?
C8 C7 H7 . . 120.0 ?
C6 C7 H7 . . 120.0 ?
C7 C8 C9 . . 119.8(4) ?
C7 C8 H8 . . 120.1 ?
C9 C8 H8 . . 120.1 ?
C10 C9 C8 . . 122.6(4) ?
C10 C9 H9 . . 118.7 ?
C8 C9 H9 . . 118.7 ?
C9 C10 C11 . . 118.6(4) ?
C9 C10 H10 . . 120.7 ?
C11 C10 H10 . . 120.7 ?
N4 C11 C6 . . 121.4(3) ?
N4 C11 C10 . . 119.3(3) ?
C6 C11 C10 . . 119.3(4) ?
N4 C12 C5 . . 121.2(3) ?
N4 C12 C13 . . 119.6(3) ?
C5 C12 C13 . . 119.2(3) ?
C17 C13 C14 . . 117.5(3) ?
C17 C13 C12 . . 119.9(3) ?
C14 C13 C12 . . 122.6(3) ?
C15 C14 C13 . . 119.4(4) ?
C15 C14 H14 . . 120.3 ?
C13 C14 H14 . . 120.3 ?
C14 C15 C16 . . 119.2(4) ?
C14 C15 H15 . . 120.4 ?
C16 C15 H15 . . 120.4 ?
N2 C16 C15 . . 123.2(4) ?
N2 C16 H16 . . 118.4 ?
C15 C16 H16 . . 118.4 ?
N2 C17 C13 . . 122.4(3) ?
N2 C17 C18 . . 117.4(3) ?
C13 C17 C18 . . 120.3(3) ?
N1 C18 C4 . . 123.0(3) ?
N1 C18 C17 . . 116.4(3) ?
C4 C18 C17 . . 120.6(3) ?
O1 C19 O2 . . 124.1(3) ?
O1 C19 C20 . . 118.4(3) ?
O2 C19 C20 . . 117.4(3) ?
C21 C20 C25 . . 119.5(3) ?
C21 C20 C19 . . 118.0(3) ?
C25 C20 C19 . . 122.3(3) ?
C20 C21 C22 . . 121.6(4) ?
C20 C21 H21 . . 119.2 ?
C22 C21 H21 . . 119.2 ?
C23 C22 C21 . . 118.3(4) ?
C23 C22 H22 . . 120.8 ?
C21 C22 H22 . . 120.8 ?
C24 C23 C22 . . 120.9(4) ?
C24 C23 H23 . . 119.6 ?
C22 C23 H23 . . 119.6 ?
C23 C24 C25 . . 121.3(4) ?
C23 C24 H24 . . 119.3 ?
C25 C24 H24 . . 119.3 ?
C24 C25 C20 . . 118.3(4) ?
C24 C25 C26 . . 118.0(3) ?
C20 C25 C26 . . 123.3(3) ?
C27 C26 C31 . . 118.0(4) ?
C27 C26 C25 . . 115.8(3) ?
C31 C26 C25 . . 125.9(3) ?
C28 C27 C26 . . 121.5(4) ?
C28 C27 H27 . . 119.2 ?
C26 C27 H27 . . 119.2 ?
C29 C28 C27 . . 120.6(4) ?
C29 C28 H28 . . 119.7 ?
C27 C28 H28 . . 119.7 ?
C28 C29 C30 . . 119.5(4) ?
C28 C29 H29 . . 120.3 ?
C30 C29 H29 . . 120.3 ?
C29 C30 C31 . . 120.8(4) ?
C29 C30 H30 . . 119.6 ?
C31 C30 H30 . . 119.6 ?
C26 C31 C30 . . 119.7(3) ?
C26 C31 C32 . . 123.1(3) ?
C30 C31 C32 . . 117.2(3) ?
O3 C32 O4 . . 125.5(3) ?
O3 C32 C31 . . 119.0(3) ?
O4 C32 C31 . . 115.5(3) ?
O6 C33 O5 . . 124.2(3) ?
O6 C33 C34 . . 117.3(3) ?
O5 C33 C34 . . 118.5(3) ?
C35 C34 C39 . . 119.9(4) ?
C35 C34 C33 . . 118.9(3) ?
C39 C34 C33 . . 121.1(4) ?
C36 C35 C34 . . 120.8(4) ?
C36 C35 H35 . . 119.6 ?
C34 C35 H35 . . 119.6 ?
C35 C36 C37 . . 119.6(5) ?
C35 C36 H36 . . 120.2 ?
C37 C36 H36 . . 120.2 ?
C38 C37 C36 . . 120.3(4) ?
C38 C37 H37 . . 119.8 ?
C36 C37 H37 . . 119.8 ?
C37 C38 C39 . . 121.1(4) ?
C37 C38 H38 . . 119.5 ?
C39 C38 H38 . . 119.5 ?
C34 C39 C38 . . 118.2(4) ?
C34 C39 C40 . . 122.2(4) ?
C38 C39 C40 . . 119.5(4) ?
C41 C40 C45 . . 117.0(5) ?
C41 C40 C39 . . 123.2(4) ?
C45 C40 C39 . . 119.8(4) ?
C42 C41 C40 . . 121.3(4) ?
C42 C41 C46 . . 118.2(4) ?
C40 C41 C46 . . 120.0(4) ?
C43 C42 C41 . . 120.9(5) ?
C43 C42 H42 . . 119.6 ?
C41 C42 H42 . . 119.6 ?
C42 C43 C44 . . 118.7(6) ?
C42 C43 H43 . . 120.6 ?
C44 C43 H43 . . 120.6 ?
C45 C44 C43 . . 120.8(5) ?
C45 C44 H44 . . 119.6 ?
C43 C44 H44 . . 119.6 ?
C44 C45 C40 . . 121.3(5) ?
C44 C45 H45 . . 119.4 ?
C40 C45 H45 . . 119.4 ?
O8 C46 O7 . . 120.9(3) ?
O8 C46 C41 . . 122.5(4) ?
O7 C46 C41 . . 116.4(3) ?
O8 C46 Mn1 . 2_566 66.4(2) ?
O7 C46 Mn1 . 2_566 55.53(16) ?
C41 C46 Mn1 . 2_566 163.7(3) ?
C1 N1 C18 . . 117.8(3) ?
C1 N1 Mn1 . . 126.2(3) ?
C18 N1 Mn1 . . 115.4(2) ?
C16 N2 C17 . . 118.3(3) ?
C16 N2 Mn1 . . 125.7(3) ?
C17 N2 Mn1 . . 115.8(2) ?
C5 N3 C6 . . 116.7(3) ?
C12 N4 C11 . . 116.9(3) ?
C19 O1 Mn1 . . 130.5(2) ?
C19 O2 Mn2 . . 131.8(2) ?
C32 O3 Mn1 . 2_576 125.1(2) ?
C32 O4 Mn2 . 2_576 145.5(3) ?
C33 O5 Mn2 . 2_566 136.0(2) ?
C33 O6 Mn2 . . 123.9(2) ?
C46 O7 Mn1 . 2_566 95.26(19) ?
C46 O7 Mn2 . 2_566 126.9(2) ?
Mn1 O7 Mn2 2_566 2_566 107.42(10) ?
C46 O8 Mn1 . 2_566 85.7(2) ?
O1 Mn1 O3 . 2_576 94.57(11) y
O1 Mn1 O7 . 2_566 102.47(10) y
O3 Mn1 O7 2_576 2_566 96.67(10) y
O1 Mn1 N2 . . 97.39(12) y
O3 Mn1 N2 2_576 . 103.28(11) y
O7 Mn1 N2 2_566 . 150.51(10) y
O1 Mn1 N1 . . 88.13(12) y
O3 Mn1 N1 2_576 . 176.37(11) y
O7 Mn1 N1 2_566 . 85.08(10) y
N2 Mn1 N1 . . 73.93(11) y
O1 Mn1 O8 . 2_566 158.69(10) y
O3 Mn1 O8 2_576 2_566 83.93(11) y
O7 Mn1 O8 2_566 2_566 56.84(9) y
N2 Mn1 O8 . 2_566 103.65(11) y
N1 Mn1 O8 . 2_566 94.43(11) y
O2 Mn2 O4 . 2_576 103.87(12) y
O2 Mn2 O5 . 2_566 123.95(10) y
O4 Mn2 O5 2_576 2_566 132.03(12) y
O2 Mn2 O6 . . 92.53(12) y
O4 Mn2 O6 2_576 . 88.76(11) y
O5 Mn2 O6 2_566 . 92.47(9) y
O2 Mn2 O7 . 2_566 91.76(11) y
O4 Mn2 O7 2_576 2_566 83.90(11) y
O5 Mn2 O7 2_566 2_566 90.52(9) y
O6 Mn2 O7 . 2_566 172.21(10) y

loop_
_geom_bond_atom_site_label_1
_geom_bond_atom_site_label_2
_geom_bond_site_symmetry_2
_geom_bond_distance
_geom_bond_publ_flag
C1 N1 . 1.323(4) ?
C1 C2 . 1.380(6) ?
C1 H1 . 0.9300 ?
C2 C3 . 1.371(6) ?
C2 H2 . 0.9300 ?
C3 C4 . 1.397(5) ?
C3 H3 . 0.9300 ?
C4 C18 . 1.388(5) ?
C4 C5 . 1.454(5) ?
C5 N3 . 1.321(5) ?
C5 C12 . 1.436(5) ?
C6 N3 . 1.350(5) ?
C6 C11 . 1.414(5) ?
C6 C7 . 1.419(6) ?
C7 C8 . 1.362(6) ?
C7 H7 . 0.9300 ?
C8 C9 . 1.402(6) ?
C8 H8 . 0.9300 ?
C9 C10 . 1.362(6) ?
C9 H9 . 0.9300 ?
C10 C11 . 1.424(5) ?
C10 H10 . 0.9300 ?
C11 N4 . 1.357(5) ?
C12 N4 . 1.328(4) ?
C12 C13 . 1.459(5) ?
C13 C17 . 1.405(5) ?
C13 C14 . 1.409(5) ?
C14 C15 . 1.369(6) ?
C14 H14 . 0.9300 ?
C15 C16 . 1.383(6) ?
C15 H15 . 0.9300 ?
C16 N2 . 1.332(4) ?
C16 H16 . 0.9300 ?
C17 N2 . 1.353(5) ?
C17 C18 . 1.452(4) ?
C18 N1 . 1.353(4) ?
C19 O1 . 1.249(4) ?
C19 O2 . 1.267(4) ?
C19 C20 . 1.497(5) ?
C20 C21 . 1.387(5) ?
C20 C25 . 1.406(5) ?
C21 C22 . 1.389(6) ?
C21 H21 . 0.9300 ?
C22 C23 . 1.383(6) ?
C22 H22 . 0.9300 ?
C23 C24 . 1.375(6) ?
C23 H23 . 0.9300 ?
C24 C25 . 1.390(5) ?
C24 H24 . 0.9300 ?
C25 C26 . 1.498(5) ?
C26 C27 . 1.387(5) ?
C26 C31 . 1.396(5) ?
C27 C28 . 1.375(6) ?
C27 H27 . 0.9300 ?
C28 C29 . 1.362(7) ?
C28 H28 . 0.9300 ?
C29 C30 . 1.376(6) ?
C29 H29 . 0.9300 ?
C30 C31 . 1.398(5) ?
C30 H30 . 0.9300 ?
C31 C32 . 1.510(5) ?
C32 O3 . 1.252(4) ?
C32 O4 . 1.258(4) ?
C33 O6 . 1.256(4) ?
C33 O5 . 1.261(4) ?
C33 C34 . 1.504(5) ?
C34 C35 . 1.387(6) ?
C34 C39 . 1.403(5) ?
C35 C36 . 1.381(6) ?
C35 H35 . 0.9300 ?
C36 C37 . 1.388(7) ?
C36 H36 . 0.9300 ?
C37 C38 . 1.367(8) ?
C37 H37 . 0.9300 ?
C38 C39 . 1.407(6) ?
C38 H38 . 0.9300 ?
C39 C40 . 1.487(6) ?
C40 C41 . 1.390(6) ?
C40 C45 . 1.410(6) ?
C41 C42 . 1.387(7) ?
C41 C46 . 1.502(5) ?
C42 C43 . 1.381(7) ?
C42 H42 . 0.9300 ?
C43 C44 . 1.382(7) ?
C43 H43 . 0.9300 ?
C44 C45 . 1.377(8) ?
C44 H44 . 0.9300 ?
C45 H45 . 0.9300 ?
C46 O8 . 1.239(4) ?
C46 O7 . 1.292(5) ?
Mn1 N1 . 2.236(3) y
Mn1 N2 . 2.215(3) y
Mn1 O1 . 2.078(3) y
Mn2 O2 . 2.072(3) y
Mn1 O3 2_576 2.095(3) y
Mn2 O4 2_576 2.090(3) y
Mn2 O5 2_566 2.093(2) y
Mn2 O6 . 2.124(3) y
Mn1 O7 2_566 2.183(2) y
Mn2 O7 2_566 2.191(3) y
Mn1 O8 2_566 2.422(3) y
